data_2212037
loop_
_publ_author_name
'Wang, Yan-Ling'
'Yu, Wen-Tao'
'Xu, Dong'

_publ_section_title
;
 Bis(tetramethylammonium)
 bis(2-thioxo-1,3-dithiole-4,5-dithiolato)cuprate(II)
;
_journal_coeditor_code BI2139
_journal_issue 2
_journal_name_full 'Acta Crystallographica Section E'
_journal_page_first m591
_journal_page_last m592
_journal_paper_doi 10.1107/S1600536807003297
_journal_volume 63
_journal_year 2007
_chemical_formula_iupac '(C4 H12 N)2 [Cu (C3 S5)2]'
_chemical_formula_moiety '2(C4 H12 N +), C6 Cu1 S10 2-'
_chemical_formula_sum 'C14 H24 Cu N2 S10'
_chemical_formula_weight 604.49
_chemical_name_systematic
;
Bis(tetramethylammonium) bis(2-thioxo-1,3-dithiole-4,5-dithiolato)copper(II)
;
_space_group_IT_number 14
_symmetry_cell_setting monoclinic
_symmetry_space_group_name_Hall '-P 2ybc'
_symmetry_space_group_name_H-M 'P 1 21/c 1'
_atom_sites_solution_hydrogens geom
_atom_sites_solution_primary direct
_atom_sites_solution_secondary difmap
_audit_creation_method SHELXL-97
_cell_angle_alpha 90.00
_cell_angle_beta 113.697(4)
_cell_angle_gamma 90.00
_cell_formula_units_Z 2
_cell_length_a 11.440(3)
_cell_length_b 10.362(3)
_cell_length_c 12.140(4)
_cell_measurement_reflns_used 6352
_cell_measurement_temperature 293(2)
_cell_measurement_theta_max 25.03
_cell_measurement_theta_min 1.94
_cell_volume 1317.8(7)
_computing_cell_refinement 'SAINT (Bruker, 1997)'
_computing_data_collection 'SMART (Bruker, 1997)'
_computing_data_reduction SAINT
_computing_molecular_graphics SHELXTL
_computing_publication_material SHELXTL
_computing_structure_refinement SHELXTL
_computing_structure_solution 'SHELXTL (Bruker, 1997)'
_diffrn_ambient_temperature 293(2)
_diffrn_measured_fraction_theta_full 0.996
_diffrn_measured_fraction_theta_max 0.996
_diffrn_measurement_device_type 'Bruker SMART CCD'
_diffrn_measurement_method '\f and \w'
_diffrn_radiation_monochromator graphite
_diffrn_radiation_source 'fine-focus sealed tube'
_diffrn_radiation_type MoK\a
_diffrn_radiation_wavelength 0.71073
_diffrn_reflns_av_R_equivalents 0.0544
_diffrn_reflns_av_sigmaI/netI 0.0625
_diffrn_reflns_limit_h_max 12
_diffrn_reflns_limit_h_min -13
_diffrn_reflns_limit_k_max 11
_diffrn_reflns_limit_k_min -12
_diffrn_reflns_limit_l_max 12
_diffrn_reflns_limit_l_min -14
_diffrn_reflns_number 6352
_diffrn_reflns_theta_full 25.03
_diffrn_reflns_theta_max 25.03
_diffrn_reflns_theta_min 1.94
_diffrn_standards_number 0
_exptl_absorpt_coefficient_mu 1.626
_exptl_absorpt_correction_T_max 0.892
_exptl_absorpt_correction_T_min 0.596
_exptl_absorpt_correction_type multi-scan
_exptl_absorpt_process_details '(SADABS; Sheldrick, 1996)'
_exptl_crystal_colour brown
_exptl_crystal_density_diffrn 1.523
_exptl_crystal_density_method 'not measured'
_exptl_crystal_description prism
_exptl_crystal_F_000 622
_exptl_crystal_size_max 0.36
_exptl_crystal_size_mid 0.27
_exptl_crystal_size_min 0.07
_refine_diff_density_max 0.372
_refine_diff_density_min -0.299
_refine_ls_extinction_method none
_refine_ls_goodness_of_fit_ref 0.927
_refine_ls_hydrogen_treatment constr
_refine_ls_matrix_type full
_refine_ls_number_parameters 124
_refine_ls_number_reflns 2324
_refine_ls_number_restraints 0
_refine_ls_restrained_S_all 0.927
_refine_ls_R_factor_all 0.0628
_refine_ls_R_factor_gt 0.0496
_refine_ls_shift/su_max 0.000
_refine_ls_shift/su_mean 0.000
_refine_ls_structure_factor_coef Fsqd
_refine_ls_weighting_details 'calc w=1/[\s^2^(Fo^2^)+(0.0871P)^2^] where P=(Fo^2^+2Fc^2^)/3'
_refine_ls_weighting_scheme calc
_refine_ls_wR_factor_gt 0.1285
_refine_ls_wR_factor_ref 0.1406
_reflns_number_gt 1889
_reflns_number_total 2324
_reflns_threshold_expression I>2\s(I)
_cod_data_source_file bi2139.cif
_cod_data_source_block I
_cod_original_sg_symbol_H-M 'P 21/c'
_cod_database_code 2212037
_cod_database_fobs_code 2212037

loop_
_symmetry_equiv_pos_as_xyz
'x, y, z'
'-x, y+1/2, -z+1/2'
'-x, -y, -z'
'x, -y-1/2, z-1/2'

loop_
_atom_site_type_symbol
_atom_site_label
_atom_site_fract_x
_atom_site_fract_y
_atom_site_fract_z
_atom_site_U_iso_or_equiv
_atom_site_adp_type
_atom_site_calc_flag
_atom_site_refinement_flags
_atom_site_occupancy
C C1 0.1860(4) 0.2722(4) 0.5338(3) 0.0412(9) Uani d . 1
C C2 0.2073(4) 0.3043(4) 0.6483(3) 0.0414(10) Uani d . 1
C C3 0.3565(4) 0.1053(4) 0.6657(4) 0.0428(10) Uani d . 1
C C4 0.1947(4) 0.6522(5) 0.2937(4) 0.0666(14) Uani d . 1
H H4A 0.1349 0.5947 0.3054 0.100 Uiso calc R 1
H H4B 0.2525 0.6036 0.2704 0.100 Uiso calc R 1
H H4C 0.1494 0.7133 0.2317 0.100 Uiso calc R 1
C C5 0.1775(5) 0.7984(5) 0.4415(5) 0.0738(16) Uani d . 1
H H5A 0.1168 0.7415 0.4526 0.111 Uiso calc R 1
H H5B 0.1333 0.8594 0.3791 0.111 Uiso calc R 1
H H5C 0.2243 0.8436 0.5152 0.111 Uiso calc R 1
C C6 0.3606(5) 0.8105(5) 0.3891(5) 0.0776(16) Uani d . 1
H H6A 0.3157 0.8718 0.3272 0.116 Uiso calc R 1
H H6B 0.4182 0.7615 0.3657 0.116 Uiso calc R 1
H H6C 0.4081 0.8554 0.4628 0.116 Uiso calc R 1
C C7 0.3370(6) 0.6281(6) 0.5022(5) 0.098(2) Uani d . 1
H H7A 0.2773 0.5700 0.5133 0.148 Uiso calc R 1
H H7B 0.3836 0.6732 0.5760 0.148 Uiso calc R 1
H H7C 0.3955 0.5801 0.4793 0.148 Uiso calc R 1
N N1 0.2675(3) 0.7218(3) 0.4070(3) 0.0477(9) Uani d . 1
S S1 0.07754(12) 0.35090(12) 0.40940(10) 0.0557(4) Uani d . 1
S S2 0.13234(12) 0.43020(13) 0.68633(10) 0.0587(4) Uani d . 1
S S3 0.27344(13) 0.14162(12) 0.51746(10) 0.0546(4) Uani d . 1
S S4 0.31864(11) 0.20716(12) 0.75829(10) 0.0527(3) Uani d . 1
S S5 0.46062(12) -0.01526(11) 0.71497(11) 0.0541(4) Uani d . 1
Cu Cu1 0.0000 0.5000 0.5000 0.0395(3) Uani d S 1

loop_
_atom_site_aniso_label
_atom_site_aniso_U_11
_atom_site_aniso_U_22
_atom_site_aniso_U_33
_atom_site_aniso_U_12
_atom_site_aniso_U_13
_atom_site_aniso_U_23
C1 0.044(2) 0.036(2) 0.040(2) -0.0023(18) 0.0129(18) -0.0010(17)
C2 0.038(2) 0.044(3) 0.041(2) -0.0012(18) 0.0148(18) -0.0031(18)
C3 0.044(2) 0.038(2) 0.048(2) -0.0080(19) 0.0203(19) -0.0012(18)
C4 0.052(3) 0.076(4) 0.065(3) 0.003(3) 0.017(2) -0.011(3)
C5 0.080(4) 0.071(4) 0.086(4) -0.010(3) 0.050(3) -0.012(3)
C6 0.074(4) 0.066(4) 0.107(5) -0.017(3) 0.052(3) 0.005(3)
C7 0.077(4) 0.091(5) 0.092(5) 0.000(4) -0.002(3) 0.045(4)
N1 0.043(2) 0.041(2) 0.057(2) -0.0050(16) 0.0174(17) 0.0077(17)
S1 0.0725(8) 0.0526(8) 0.0369(6) 0.0126(6) 0.0166(6) -0.0009(5)
S2 0.0621(8) 0.0688(9) 0.0382(6) 0.0197(6) 0.0130(5) -0.0065(5)
S3 0.0716(8) 0.0471(8) 0.0454(7) 0.0105(6) 0.0238(6) -0.0016(5)
S4 0.0546(7) 0.0587(8) 0.0400(6) 0.0116(6) 0.0140(5) -0.0017(5)
S5 0.0531(7) 0.0449(8) 0.0627(8) 0.0053(5) 0.0216(6) 0.0040(5)
Cu1 0.0403(4) 0.0379(5) 0.0396(4) -0.0066(3) 0.0152(3) -0.0025(3)

loop_
_atom_type_symbol
_atom_type_description
_atom_type_scat_dispersion_real
_atom_type_scat_dispersion_imag
_atom_type_scat_source
C C 0.0033 0.0016 'International Tables Vol C Tables 4.2.6.8 and 6.1.1.4'
H H 0.0000 0.0000 'International Tables Vol C Tables 4.2.6.8 and 6.1.1.4'
N N 0.0061 0.0033 'International Tables Vol C Tables 4.2.6.8 and 6.1.1.4'
S S 0.1246 0.1234 'International Tables Vol C Tables 4.2.6.8 and 6.1.1.4'
Cu Cu 0.3201 1.2651 'International Tables Vol C Tables 4.2.6.8 and 6.1.1.4'

loop_
_geom_angle_atom_site_label_1
_geom_angle_atom_site_label_2
_geom_angle_atom_site_label_3
_geom_angle_site_symmetry_1
_geom_angle_site_symmetry_3
_geom_angle
_geom_angle_publ_flag
C2 C1 S1 . . 123.5(3) ?
C2 C1 S3 . . 115.7(3) ?
S1 C1 S3 . . 120.8(2) ?
C1 C2 S2 . . 123.9(3) ?
C1 C2 S4 . . 114.7(3) ?
S2 C2 S4 . . 121.3(2) ?
S5 C3 S3 . . 124.1(3) ?
S5 C3 S4 . . 124.0(3) ?
S3 C3 S4 . . 112.0(2) ?
N1 C4 H4A . . 109.5 ?
N1 C4 H4B . . 109.5 ?
H4A C4 H4B . . 109.5 ?
N1 C4 H4C . . 109.5 ?
H4A C4 H4C . . 109.5 ?
H4B C4 H4C . . 109.5 ?
N1 C5 H5A . . 109.5 ?
N1 C5 H5B . . 109.5 ?
H5A C5 H5B . . 109.5 ?
N1 C5 H5C . . 109.5 ?
H5A C5 H5C . . 109.5 ?
H5B C5 H5C . . 109.5 ?
N1 C6 H6A . . 109.5 ?
N1 C6 H6B . . 109.5 ?
H6A C6 H6B . . 109.5 ?
N1 C6 H6C . . 109.5 ?
H6A C6 H6C . . 109.5 ?
H6B C6 H6C . . 109.5 ?
N1 C7 H7A . . 109.5 ?
N1 C7 H7B . . 109.5 ?
H7A C7 H7B . . 109.5 ?
N1 C7 H7C . . 109.5 ?
H7A C7 H7C . . 109.5 ?
H7B C7 H7C . . 109.5 ?
C7 N1 C4 . . 109.5(4) ?
C7 N1 C6 . . 109.2(4) ?
C4 N1 C6 . . 109.5(4) ?
C7 N1 C5 . . 110.3(4) ?
C4 N1 C5 . . 109.1(4) ?
C6 N1 C5 . . 109.2(4) ?
S1 Cu1 S2 . . 91.83(4) y
S1 Cu1 S2 3_566 . 88.17(4) y
S1 Cu1 S1 3_566 . 180.0 y
Cu1 S1 C1 . . 100.43(14) y
Cu1 S2 C2 . . 100.27(14) y
C3 S3 C1 . . 98.8(2) y
C3 S4 C2 . . 98.8(2) y
S1 Cu1 S2 3_566 3_566 91.83(4) ?
S1 Cu1 S2 . 3_566 88.17(4) ?
S2 Cu1 S2 . 3_566 180.0 ?

loop_
_geom_bond_atom_site_label_1
_geom_bond_atom_site_label_2
_geom_bond_site_symmetry_2
_geom_bond_distance
_geom_bond_publ_flag
C1 C2 . 1.353(5) ?
C1 S1 . 1.726(4) ?
C1 S3 . 1.741(4) ?
C2 S2 . 1.723(4) ?
C2 S4 . 1.747(4) ?
C3 S5 . 1.662(4) ?
C3 S3 . 1.706(4) ?
C3 S4 . 1.719(4) ?
C4 N1 . 1.478(6) ?
C4 H4A . 0.960 ?
C4 H4B . 0.960 ?
C4 H4C . 0.960 ?
C5 N1 . 1.488(6) ?
C5 H5A . 0.960 ?
C5 H5B . 0.960 ?
C5 H5C . 0.960 ?
C6 N1 . 1.487(5) ?
C6 H6A . 0.960 ?
C6 H6B . 0.960 ?
C6 H6C . 0.960 ?
C7 N1 . 1.474(6) ?
C7 H7A . 0.960 ?
C7 H7B . 0.960 ?
C7 H7C . 0.960 ?
Cu1 S1 . 2.2732(12) y
Cu1 S2 . 2.2758(12) y
Cu1 S1 3_566 2.2732(12) ?
Cu1 S2 3_566 2.2758(12) ?

loop_
_geom_torsion_atom_site_label_1
_geom_torsion_atom_site_label_2
_geom_torsion_atom_site_label_3
_geom_torsion_atom_site_label_4
_geom_torsion_site_symmetry_4
_geom_torsion
S1 C1 C2 S2 . -1.7(6)
S3 C1 C2 S2 . 179.7(2)
S1 C1 C2 S4 . 178.3(2)
S3 C1 C2 S4 . -0.3(5)
C2 C1 S1 Cu1 . -0.3(4)
S3 C1 S1 Cu1 . 178.2(2)
C1 C2 S2 Cu1 . 2.5(4)
S4 C2 S2 Cu1 . -177.4(2)
S5 C3 S3 C1 . 179.5(3)
S4 C3 S3 C1 . 0.1(3)
C2 C1 S3 C3 . 0.1(4)
S1 C1 S3 C3 . -178.5(3)
S5 C3 S4 C2 . -179.6(3)
S3 C3 S4 C2 . -0.2(3)
C1 C2 S4 C3 . 0.3(4)
S2 C2 S4 C3 . -179.7(3)
C1 S1 Cu1 S2 . 1.38(15)
C1 S1 Cu1 S2 3_566 -178.62(15)
C2 S2 Cu1 S1 3_566 178.04(15)
C2 S2 Cu1 S1 . -1.97(15)
